data_7206068
loop_
_publ_author_name
'Yi, Jianglong'
'Fu, Zhiyong'
'Liao, Shijun'
'Song, Desheng'
'Dai, Jingcao'

_publ_section_title
;
 Nitrogen-containing porous cerium trimetaphosphimate as a new
 efficient base catalyst
;
_journal_issue 17
_journal_name_full 'Journal of Materials Chemistry'
_journal_page_first 6144
_journal_paper_doi 10.1039/c1jm10669d
_journal_volume 21
_journal_year 2011
_chemical_absolute_configuration unk
_chemical_formula_sum 'Ce H13 N3 O11 P3'
_chemical_formula_weight 464.16
_chemical_name_systematic
;
?
;
_space_group_IT_number 18
_symmetry_cell_setting orthorhombic
_symmetry_space_group_name_Hall 'P 2 2ab'
_symmetry_space_group_name_H-M 'P 21 21 2'
_atom_sites_solution_hydrogens geom
_atom_sites_solution_primary direct
_atom_sites_solution_secondary difmap
_audit_creation_method SHELXL-97
_cell_angle_alpha 90.00
_cell_angle_beta 90.00
_cell_angle_gamma 90.00
_cell_formula_units_Z 2
_cell_length_a 7.3040(15)
_cell_length_b 9.1675(18)
_cell_length_c 9.5663(19)
_cell_measurement_temperature 298(2)
_cell_volume 640.6(2)
_computing_structure_refinement 'SHELXL-97 (Sheldrick, 1997)'
_computing_structure_solution 'SHELXS-97 (Sheldrick, 1990)'
_diffrn_ambient_temperature 298(2)
_diffrn_measured_fraction_theta_full 0.962
_diffrn_measured_fraction_theta_max 0.962
_diffrn_radiation_monochromator graphite
_diffrn_radiation_source 'fine-focus sealed tube'
_diffrn_radiation_type MoK\a
_diffrn_radiation_wavelength 0.71073
_diffrn_reflns_av_R_equivalents 0.0412
_diffrn_reflns_av_sigmaI/netI 0.0332
_diffrn_reflns_limit_h_max 8
_diffrn_reflns_limit_h_min -8
_diffrn_reflns_limit_k_max 10
_diffrn_reflns_limit_k_min -10
_diffrn_reflns_limit_l_max 11
_diffrn_reflns_limit_l_min -11
_diffrn_reflns_number 4785
_diffrn_reflns_theta_full 24.95
_diffrn_reflns_theta_max 24.95
_diffrn_reflns_theta_min 3.51
_exptl_absorpt_coefficient_mu 3.982
_exptl_absorpt_correction_type none
_exptl_crystal_colour colorless
_exptl_crystal_density_diffrn 2.407
_exptl_crystal_density_method 'not measured'
_exptl_crystal_description block
_exptl_crystal_F_000 450
_exptl_crystal_size_max 0.12
_exptl_crystal_size_mid 0.10
_exptl_crystal_size_min 0.08
_refine_diff_density_max 0.746
_refine_diff_density_min -0.831
_refine_diff_density_rms 0.107
_refine_ls_abs_structure_details 'Flack H D (1983), Acta Cryst. A39, 876-881'
_refine_ls_abs_structure_Flack -0.020(18)
_refine_ls_extinction_method none
_refine_ls_goodness_of_fit_ref 1.060
_refine_ls_hydrogen_treatment mixed
_refine_ls_matrix_type full
_refine_ls_number_parameters 110
_refine_ls_number_reflns 1081
_refine_ls_number_restraints 6
_refine_ls_restrained_S_all 1.059
_refine_ls_R_factor_all 0.0194
_refine_ls_R_factor_gt 0.0191
_refine_ls_shift/su_max 0.000
_refine_ls_shift/su_mean 0.000
_refine_ls_structure_factor_coef Fsqd
_refine_ls_weighting_details 'calc w=1/[\s^2^(Fo^2^)+(0.0258P)^2^+0.2377P] where P=(Fo^2^+2Fc^2^)/3'
_refine_ls_weighting_scheme calc
_refine_ls_wR_factor_gt 0.0471
_refine_ls_wR_factor_ref 0.0473
_reflns_number_gt 1066
_reflns_number_total 1081
_reflns_threshold_expression >2sigma(I)
_cod_data_source_file c1jm10669d.txt
_cod_data_source_block y1
_cod_depositor_comments
;
The following automatic conversions were performed:
'_symmetry_cell_setting' value 'Orthorhombic' changed to 'orthorhombic'
according to '/home/saulius/struct/CIF-dictionaries/cif_core.dic'
dictionary named 'cif_core.dic' version 2.4.1 from
2010-06-29.

'_exptl_absorpt_correction_type' value 'None' changed to
'none' according to '/home/saulius/struct/CIF-dictionaries/cif_core.dic'
dictionary named 'cif_core.dic' version 2.4.1 from 2010-06-29.

Automatic conversion script
Id: cif_fix_enum 1555 2011-01-17 13:19:09Z saulius 
;
_cod_original_sg_symbol_H-M P2(1)2(1)2
_cod_original_formula_sum 'Ce H13 N3 O11 P3 '
_cod_database_code 7206068

loop_
_symmetry_equiv_pos_as_xyz
'x, y, z'
'-x, -y, z'
'-x+1/2, y+1/2, -z'
'x+1/2, -y+1/2, -z'

loop_
_atom_site_label
_atom_site_type_symbol
_atom_site_fract_x
_atom_site_fract_y
_atom_site_fract_z
_atom_site_U_iso_or_equiv
_atom_site_adp_type
_atom_site_occupancy
_atom_site_symmetry_multiplicity
_atom_site_calc_flag
_atom_site_refinement_flags
_atom_site_disorder_assembly
_atom_site_disorder_group
Ce1 Ce 0.0000 0.0000 0.30366(2) 0.01308(11) Uani 1 2 d S . .
P1 P 0.5000 0.0000 0.27775(11) 0.0148(2) Uani 1 2 d S . .
P2 P 0.38061(14) -0.12641(9) 0.53561(9) 0.0134(2) Uani 1 1 d . . .
O1 O 0.3235(4) 0.0119(3) 0.1984(2) 0.0187(5) Uani 1 1 d . . .
O2 O 0.1942(4) -0.0694(3) 0.4973(3) 0.0198(6) Uani 1 1 d . . .
O3 O 0.3814(4) -0.2631(3) 0.6192(3) 0.0206(6) Uani 1 1 d . . .
O4 O -0.0178(8) 0.1793(4) 0.1046(4) 0.0495(10) Uani 1 1 d D . .
H3 H 0.051(6) 0.253(4) 0.117(5) 0.033(15) Uiso 1 1 d D . .
H4 H -0.119(5) 0.194(7) 0.063(6) 0.050(18) Uiso 1 1 d D . .
O5 O 0.2038(6) 0.4192(5) 0.0805(4) 0.0512(10) Uani 1 1 d D . .
H6 H 0.200(8) 0.473(6) 0.011(4) 0.048(16) Uiso 1 1 d D . .
H5 H 0.291(6) 0.452(5) 0.128(5) 0.040(16) Uiso 1 1 d D . .
O6 O 0.5436(11) 0.4467(8) 0.2406(7) 0.047(2) Uani 0.50 1 d P . .
N1 N 0.4914(7) -0.1451(3) 0.3850(3) 0.0160(6) Uani 1 1 d D . .
H1 H 0.590(4) -0.191(5) 0.380(5) 0.032(13) Uiso 1 1 d D . .
N2 N 0.5000 0.0000 0.6209(4) 0.0172(8) Uani 1 2 d SD . .
H2 H 0.5000 0.0000 0.707(2) 0.022(15) Uiso 1 2 d SD . .

loop_
_atom_site_aniso_label
_atom_site_aniso_U_11
_atom_site_aniso_U_22
_atom_site_aniso_U_33
_atom_site_aniso_U_23
_atom_site_aniso_U_13
_atom_site_aniso_U_12
Ce1 0.01237(17) 0.01283(15) 0.01404(15) 0.000 0.000 -0.00049(13)
P1 0.0123(6) 0.0180(5) 0.0142(5) 0.000 0.000 0.0020(8)
P2 0.0127(5) 0.0113(4) 0.0163(4) 0.0009(3) -0.0002(4) -0.0007(4)
O1 0.0159(15) 0.0224(12) 0.0179(12) -0.0004(19) -0.0023(8) 0.0013(12)
O2 0.0135(15) 0.0206(12) 0.0253(13) 0.0007(12) -0.0005(11) 0.0009(11)
O3 0.0215(17) 0.0168(12) 0.0235(14) 0.0031(11) 0.0027(12) -0.0005(11)
O4 0.058(3) 0.0460(19) 0.0442(18) 0.0262(16) -0.025(3) -0.026(2)
O5 0.050(3) 0.067(2) 0.036(2) 0.020(2) -0.0034(19) -0.019(2)
O6 0.056(8) 0.057(4) 0.028(3) 0.003(3) 0.005(3) -0.016(4)
N1 0.0166(17) 0.0149(12) 0.0166(12) -0.0001(10) 0.002(2) 0.0039(18)
N2 0.019(2) 0.0201(17) 0.0126(17) 0.000 0.000 -0.005(3)

loop_
_atom_type_symbol
_atom_type_description
_atom_type_scat_dispersion_real
_atom_type_scat_dispersion_imag
_atom_type_scat_source
Ce Ce -0.2486 2.6331 'International Tables Vol C Tables 4.2.6.8 and 6.1.1.4'
N N 0.0061 0.0033 'International Tables Vol C Tables 4.2.6.8 and 6.1.1.4'
O O 0.0106 0.0060 'International Tables Vol C Tables 4.2.6.8 and 6.1.1.4'
P P 0.1023 0.0942 'International Tables Vol C Tables 4.2.6.8 and 6.1.1.4'
H H 0.0000 0.0000 'International Tables Vol C Tables 4.2.6.8 and 6.1.1.4'

loop_
_geom_angle_atom_site_label_1
_geom_angle_atom_site_label_2
_geom_angle_atom_site_label_3
_geom_angle
_geom_angle_site_symmetry_1
_geom_angle_site_symmetry_3
_geom_angle_publ_flag
O2 Ce1 O2 80.01(13) 2 . ?
O2 Ce1 O3 75.16(9) 2 3_556 ?
O2 Ce1 O3 78.19(9) . 3_556 ?
O2 Ce1 O3 78.19(9) 2 4_446 ?
O2 Ce1 O3 75.16(9) . 4_446 ?
O3 Ce1 O3 144.98(12) 3_556 4_446 ?
O2 Ce1 O4 141.35(13) 2 2 ?
O2 Ce1 O4 112.15(13) . 2 ?
O3 Ce1 O4 141.94(11) 3_556 2 ?
O3 Ce1 O4 70.58(10) 4_446 2 ?
O2 Ce1 O4 112.15(13) 2 . ?
O2 Ce1 O4 141.35(13) . . ?
O3 Ce1 O4 70.58(10) 3_556 . ?
O3 Ce1 O4 141.94(11) 4_446 . ?
O4 Ce1 O4 81.79(19) 2 . ?
O2 Ce1 O1 145.90(9) 2 . ?
O2 Ce1 O1 76.82(8) . . ?
O3 Ce1 O1 75.86(10) 3_556 . ?
O3 Ce1 O1 118.69(10) 4_446 . ?
O4 Ce1 O1 71.58(13) 2 . ?
O4 Ce1 O1 73.96(14) . . ?
O2 Ce1 O1 76.82(8) 2 2 ?
O2 Ce1 O1 145.90(9) . 2 ?
O3 Ce1 O1 118.69(10) 3_556 2 ?
O3 Ce1 O1 75.86(10) 4_446 2 ?
O4 Ce1 O1 73.96(14) 2 2 ?
O4 Ce1 O1 71.58(13) . 2 ?
O1 Ce1 O1 133.88(10) . 2 ?
O1 P1 O1 119.20(19) . 2_655 ?
O1 P1 N1 106.47(18) . 2_655 ?
O1 P1 N1 109.51(19) 2_655 2_655 ?
O1 P1 N1 109.51(19) . . ?
O1 P1 N1 106.47(18) 2_655 . ?
N1 P1 N1 104.80(19) 2_655 . ?
O3 P2 O2 115.33(17) . . ?
O3 P2 N1 112.19(14) . . ?
O2 P2 N1 105.39(19) . . ?
O3 P2 N2 108.74(15) . . ?
O2 P2 N2 110.60(11) . . ?
N1 P2 N2 103.99(17) . . ?
P1 O1 Ce1 126.06(12) . . ?
P2 O2 Ce1 144.02(17) . . ?
P2 O3 Ce1 155.49(19) . 3_546 ?
Ce1 O4 H3 113(3) . . ?
Ce1 O4 H4 120(4) . . ?
H3 O4 H4 117(5) . . ?
H6 O5 H5 104(6) . . ?
P2 N1 P1 117.75(18) . . ?
P2 N1 H1 121(3) . . ?
P1 N1 H1 109(3) . . ?
P2 N2 P2 121.3(2) . 2_655 ?
P2 N2 H2 119.35(11) . . ?
P2 N2 H2 119.35(11) 2_655 . ?

loop_
_geom_bond_atom_site_label_1
_geom_bond_atom_site_label_2
_geom_bond_distance
_geom_bond_site_symmetry_2
_geom_bond_publ_flag
Ce1 O2 2.418(3) 2 ?
Ce1 O2 2.418(3) . ?
Ce1 O3 2.452(3) 3_556 ?
Ce1 O3 2.452(3) 4_446 ?
Ce1 O4 2.519(3) 2 ?
Ce1 O4 2.519(3) . ?
Ce1 O1 2.571(3) . ?
Ce1 O1 2.571(3) 2 ?
P1 O1 1.500(3) . ?
P1 O1 1.500(3) 2_655 ?
P1 N1 1.681(3) 2_655 ?
P1 N1 1.681(3) . ?
P2 O3 1.487(3) . ?
P2 O2 1.504(3) . ?
P2 N1 1.662(3) . ?
P2 N2 1.664(2) . ?
O3 Ce1 2.452(3) 3_546 ?
O4 H3 0.85(2) . ?
O4 H4 0.85(2) . ?
O5 H6 0.83(2) . ?
O5 H5 0.83(2) . ?
O6 O6 1.167(15) 2_665 ?
N1 H1 0.83(2) . ?
N2 P2 1.664(2) 2_655 ?
N2 H2 0.83(2) . ?
